data_4325427
loop_
_publ_author_name
'Guang-Ning Liu'
'Xiao-Ming Jiang'
'Mei-Feng Wu'
'Guan-E Wang'
'Guo-Cong Guo'
'Jin-Shun Huang'

_publ_contact_author_address
; 
State Key Laboratory of Structural Chemistry 
Fujian Institute of Research on the Structure of Matter, 
Chinese Academy of Sciences 
Fuzhou, Fujian 350002 
P. R. China
;
_publ_contact_author_email gcguo@fjirsm.ac.cn
_publ_contact_author_name 'Prof. Guo-Cong Guo'
_publ_section_title
;
 Stabilization of noncondensed (AsIIIS3)3- Anions by Coordinating to
 [MnII(phen)]2+ Complex Cations: a Mixed-Valent Thioarsenate (III, V)
 {[Mn(phen)]3(AsVS4)(AsIIIS3)}n.nH2O Showing the Coexistence of
 Antiferromagnetic Order, Photoluminescence, and nonlinear Optical
 Properties
;
_journal_name_full 'Inorganic Chemistry'
_journal_page_first 5740
_journal_page_last 5746
_journal_paper_doi 10.1021/ic2005562
_journal_volume 50
_journal_year 2011
_chemical_absolute_configuration ad
_chemical_formula_moiety 'C36 H26 As2 Mn3 n6 O S7'
_chemical_formula_sum 'C36 H26 As2 Mn3 O S7 n6'
_chemical_formula_weight 1097.71
_chemical_name_systematic
;              
 ?             
;
_space_group_IT_number 4
_symmetry_cell_setting monoclinic
_symmetry_space_group_name_Hall 'P 2yb'
_symmetry_space_group_name_H-M 'P 1 21 1'
_atom_sites_solution_hydrogens geom
_atom_sites_solution_primary direct
_atom_sites_solution_secondary difmap
_audit_creation_method SHELXL-97
_cell_angle_alpha 90.00
_cell_angle_beta 96.111(9)
_cell_angle_gamma 90.00
_cell_formula_units_Z 2
_cell_length_a 9.478(4)
_cell_length_b 20.230(9)
_cell_length_c 10.652(5)
_cell_measurement_reflns_used 7033
_cell_measurement_temperature 293(2)
_cell_measurement_theta_max 27.4816
_cell_measurement_theta_min 2.1702
_cell_volume 2030.8(16)
_computing_cell_refinement 'CrystalClear (Rigaku Corp., 2002)'
_computing_data_collection 'CrystalClear (Rigaku Corp., 2002)'
_computing_data_reduction 'CrystalClear (Rigaku Corp., 2002)'
_computing_publication_material 'Siemens SHELXTL^TM^ 5'
_computing_structure_refinement 'Siemens SHELXTL^TM^ 5'
_computing_structure_solution 'Siemens SHELXTL^TM^ 5'
_diffrn_ambient_temperature 293(2)
_diffrn_detector_area_resol_mean 28.5714
_diffrn_measured_fraction_theta_full 0.997
_diffrn_measured_fraction_theta_max 0.997
_diffrn_measurement_device_type 'Rigaku Saturn724'
_diffrn_measurement_method CCD_Profile_fitting
_diffrn_radiation_monochromator graphite
_diffrn_radiation_source 'fine-focus sealed tube'
_diffrn_radiation_type MoK\a
_diffrn_radiation_wavelength 0.71073
_diffrn_reflns_av_R_equivalents 0.0439
_diffrn_reflns_av_sigmaI/netI 0.0573
_diffrn_reflns_limit_h_max 11
_diffrn_reflns_limit_h_min -11
_diffrn_reflns_limit_k_max 21
_diffrn_reflns_limit_k_min -24
_diffrn_reflns_limit_l_max 12
_diffrn_reflns_limit_l_min -12
_diffrn_reflns_number 15120
_diffrn_reflns_theta_full 25.50
_diffrn_reflns_theta_max 25.50
_diffrn_reflns_theta_min 2.74
_exptl_absorpt_coefficient_mu 2.935
_exptl_absorpt_correction_T_max 1.0000
_exptl_absorpt_correction_T_min 0.8104
_exptl_absorpt_correction_type multi-scan
_exptl_absorpt_process_details 'Sphere (Rigaku CrystalClear)'
_exptl_crystal_colour Red
_exptl_crystal_density_diffrn 1.795
_exptl_crystal_description Block
_exptl_crystal_F_000 1090
_exptl_crystal_size_max 0.30
_exptl_crystal_size_mid 0.20
_exptl_crystal_size_min 0.20
_refine_diff_density_max 0.461
_refine_diff_density_min -0.420
_refine_diff_density_rms 0.080
_refine_ls_abs_structure_details 'Flack H D (1983), Acta Cryst. A39, 876-881'
_refine_ls_abs_structure_Flack 0.00(4)
_refine_ls_extinction_method none
_refine_ls_goodness_of_fit_ref 1.029
_refine_ls_hydrogen_treatment mixed
_refine_ls_matrix_type full
_refine_ls_number_parameters 503
_refine_ls_number_reflns 6300
_refine_ls_number_restraints 4
_refine_ls_restrained_S_all 1.029
_refine_ls_R_factor_all 0.0419
_refine_ls_R_factor_gt 0.0385
_refine_ls_shift/su_max 0.021
_refine_ls_shift/su_mean 0.001
_refine_ls_structure_factor_coef Fsqd
_refine_ls_weighting_details 'calc w=1/[\s^2^(Fo^2^)+(0.0385P)^2^+0.3434P] where P=(Fo^2^+2Fc^2^)/3'
_refine_ls_weighting_scheme calc
_refine_ls_wR_factor_gt 0.0829
_refine_ls_wR_factor_ref 0.0848
_reflns_number_gt 5933
_reflns_number_total 6300
_reflns_threshold_expression >2sigma(I)
_cod_data_source_file ic2005562_si_002.cif
_cod_data_source_block compound_1
_cod_original_formula_sum 'C36 H26 As2 Mn3 n6 O S7'
_cod_database_code 4325427

loop_
_symmetry_equiv_pos_as_xyz
'x, y, z'
'-x, y+1/2, -z'

loop_
_atom_site_label
_atom_site_type_symbol
_atom_site_fract_x
_atom_site_fract_y
_atom_site_fract_z
_atom_site_U_iso_or_equiv
_atom_site_adp_type
_atom_site_occupancy
_atom_site_symmetry_multiplicity
_atom_site_calc_flag
_atom_site_refinement_flags
As1 As 0.95702(4) 0.667170(15) 0.41458(3) 0.02795(8) Uani 1 1 d .
As2 As 0.98817(4) 0.423612(15) 0.66055(3) 0.02967(8) Uani 1 1 d .
Mn1 Mn 1.10657(5) 0.57940(2) 0.66028(4) 0.02882(13) Uani 1 1 d .
Mn2 Mn 0.85756(5) 0.51071(2) 0.40385(4) 0.02834(12) Uani 1 1 d .
Mn3 Mn 0.88566(6) 0.29448(3) 0.45352(5) 0.03210(13) Uani 1 1 d .
S1 S 1.03094(10) 0.75344(4) 0.32303(7) 0.0383(2) Uani 1 1 d .
S2 S 0.75517(10) 0.63211(5) 0.33773(8) 0.0407(2) Uani 1 1 d .
S3 S 0.97075(10) 0.69625(4) 0.61341(7) 0.0311(2) Uani 1 1 d .
S4 S 1.09691(9) 0.58143(4) 0.41208(7) 0.0293(2) Uani 1 1 d .
S5 S 1.20028(10) 0.46452(5) 0.72080(8) 0.0400(2) Uani 1 1 d .
S6 S 0.86424(8) 0.51952(4) 0.64302(6) 0.0279(2) Uani 1 1 d .
S7 S 0.99686(9) 0.40278(4) 0.45099(7) 0.0306(2) Uani 1 1 d .
N11 n 0.8172(3) 0.48342(14) 0.1965(2) 0.0336(8) Uani 1 1 d .
N12 n 0.6262(3) 0.48165(13) 0.3681(2) 0.0275(7) Uani 1 1 d .
N21 n 0.7624(3) 0.29765(15) 0.2611(3) 0.0437(9) Uani 1 1 d .
N22 n 0.6585(3) 0.29793(16) 0.4875(3) 0.0436(9) Uani 1 1 d .
N31 n 1.1412(3) 0.61511(14) 0.8623(2) 0.0318(7) Uani 1 1 d .
N32 n 1.3328(3) 0.61871(13) 0.6911(2) 0.0313(7) Uani 1 1 d .
C11 C 0.9135(4) 0.4814(2) 0.1150(3) 0.0426(11) Uani 1 1 d .
H11B H 1.0090 0.4851 0.1450 0.051 Uiso 1 1 calc R
C12 C 0.8756(5) 0.4738(2) -0.0143(3) 0.0535(12) Uani 1 1 d .
H12A H 0.9457 0.4716 -0.0689 0.064 Uiso 1 1 calc R
C13 C 0.7385(4) 0.4696(2) -0.0603(3) 0.0489(12) Uani 1 1 d .
H13A H 0.7132 0.4656 -0.1467 0.059 Uiso 1 1 calc R
C14 C 0.6348(4) 0.47133(19) 0.0223(3) 0.0385(10) Uani 1 1 d .
C15 C 0.4849(4) 0.46692(19) -0.0154(3) 0.0482(11) Uani 1 1 d .
H15A H 0.4533 0.4633 -0.1008 0.058 Uiso 1 1 calc R
C16 C 0.3890(4) 0.4679(2) 0.0686(3) 0.0490(11) Uani 1 1 d .
H16A H 0.2929 0.4660 0.0400 0.059 Uiso 1 1 calc R
C17 C 0.4317(4) 0.47172(18) 0.2010(3) 0.0366(9) Uani 1 1 d .
C18 C 0.3366(4) 0.4689(2) 0.2939(4) 0.0496(11) Uani 1 1 d .
H18A H 0.2395 0.4651 0.2709 0.060 Uiso 1 1 calc R
C19 C 0.3887(4) 0.4718(2) 0.4174(3) 0.0474(11) Uani 1 1 d .
H19A H 0.3270 0.4692 0.4796 0.057 Uiso 1 1 calc R
C21 C 0.8125(5) 0.2979(2) 0.1518(3) 0.0566(13) Uani 1 1 d .
H21A H 0.9103 0.2957 0.1507 0.068 Uiso 1 1 calc R
C22 C 0.7274(5) 0.3012(2) 0.0352(4) 0.0693(16) Uani 1 1 d .
H22A H 0.7669 0.3023 -0.0410 0.083 Uiso 1 1 calc R
C23 C 0.5821(5) 0.3026(2) 0.0397(4) 0.0721(15) Uani 1 1 d .
H23A H 0.5225 0.3034 -0.0355 0.087 Uiso 1 1 calc R
C24 C 0.5234(4) 0.30286(19) 0.1516(4) 0.0524(12) Uani 1 1 d .
C25 C 0.3742(5) 0.3050(2) 0.1645(5) 0.0748(16) Uani 1 1 d .
H25A H 0.3106 0.3054 0.0918 0.090 Uiso 1 1 calc R
C26 C 0.3240(5) 0.3064(2) 0.2740(5) 0.0757(17) Uani 1 1 d .
H26A H 0.2264 0.3096 0.2761 0.091 Uiso 1 1 calc R
C27 C 0.4130(4) 0.3033(2) 0.3904(5) 0.0602(14) Uani 1 1 d .
C28 C 0.3684(5) 0.3041(3) 0.5069(5) 0.0795(18) Uani 1 1 d .
H28A H 0.2717 0.3064 0.5147 0.095 Uiso 1 1 calc R
C29 C 0.4615(5) 0.3015(3) 0.6124(5) 0.0779(17) Uani 1 1 d .
H29A H 0.4302 0.3019 0.6922 0.094 Uiso 1 1 calc R
C31 C 1.0443(4) 0.61827(19) 0.9429(3) 0.0414(10) Uani 1 1 d .
H31B H 0.9493 0.6124 0.9130 0.050 Uiso 1 1 calc R
C32 C 1.0798(5) 0.6300(2) 1.0702(3) 0.0544(12) Uani 1 1 d .
H32A H 1.0090 0.6332 1.1239 0.065 Uiso 1 1 calc R
C33 C 1.2168(5) 0.6369(2) 1.1165(3) 0.0544(13) Uani 1 1 d .
H33A H 1.2411 0.6428 1.2027 0.065 Uiso 1 1 calc R
C34 C 1.3216(4) 0.63508(17) 1.0348(3) 0.0340(9) Uani 1 1 d .
C35 C 1.4706(4) 0.64414(19) 1.0740(3) 0.0495(11) Uani 1 1 d .
H35A H 1.5001 0.6508 1.1591 0.059 Uiso 1 1 calc R
C36 C 1.5668(4) 0.64329(19) 0.9924(3) 0.0472(11) Uani 1 1 d .
H36A H 1.6622 0.6477 1.0219 0.057 Uiso 1 1 calc R
C37 C 1.5260(4) 0.63565(19) 0.8579(3) 0.0403(10) Uani 1 1 d .
C38 C 1.6189(4) 0.6373(2) 0.7650(4) 0.0508(12) Uani 1 1 d .
H38A H 1.7157 0.6422 0.7886 0.061 Uiso 1 1 calc R
C39 C 1.5712(4) 0.6320(2) 0.6414(4) 0.0463(11) Uani 1 1 d .
H39A H 1.6336 0.6347 0.5800 0.056 Uiso 1 1 calc R
C110 C 0.5318(4) 0.47859(19) 0.4514(3) 0.0405(10) Uani 1 1 d .
H11A H 0.5641 0.4812 0.5368 0.049 Uiso 1 1 calc R
C111 C 0.5767(3) 0.47748(16) 0.2422(3) 0.0289(8) Uani 1 1 d .
C112 C 0.6800(3) 0.47799(16) 0.1532(3) 0.0272(8) Uani 1 1 d .
C210 C 0.6068(5) 0.2982(3) 0.5975(4) 0.0717(17) Uani 1 1 d .
H21B H 0.6706 0.2960 0.6700 0.086 Uiso 1 1 calc R
C211 C 0.5630(4) 0.30081(19) 0.3829(4) 0.0457(11) Uani 1 1 d .
C212 C 0.6193(4) 0.30125(18) 0.2635(4) 0.0458(11) Uani 1 1 d .
C310 C 1.4265(4) 0.62252(17) 0.6078(3) 0.0404(10) Uani 1 1 d .
H31A H 1.3942 0.6187 0.5226 0.049 Uiso 1 1 calc R
C311 C 1.3830(3) 0.62579(15) 0.8168(3) 0.0282(8) Uani 1 1 d .
C312 C 1.2796(4) 0.62503(16) 0.9059(3) 0.0320(9) Uani 1 1 d .
O1W O 0.7455(4) 0.81683(19) 0.1427(3) 0.1210(17) Uani 1 1 d D
H1WA H 0.7774(19) 0.7824(4) 0.1824(13) 0.182 Uiso 1 1 d D
H1WB H 0.8160(9) 0.8291(9) 0.1038(13) 0.182 Uiso 1 1 d D

loop_
_atom_site_aniso_label
_atom_site_aniso_U_11
_atom_site_aniso_U_22
_atom_site_aniso_U_33
_atom_site_aniso_U_23
_atom_site_aniso_U_13
_atom_site_aniso_U_12
As1 0.03471(17) 0.02514(15) 0.02296(12) -0.00044(13) -0.00173(12) -0.00055(14)
As2 0.03750(19) 0.02669(16) 0.02395(13) 0.00212(13) -0.00080(13) -0.00104(14)
Mn1 0.0303(3) 0.0339(3) 0.02130(19) -0.0006(2) -0.00182(18) -0.0038(2)
Mn2 0.0281(3) 0.0332(3) 0.02251(19) -0.0016(2) -0.00270(18) -0.0030(2)
Mn3 0.0333(3) 0.0274(2) 0.0336(2) 0.0004(2) -0.0055(2) -0.0003(2)
S1 0.0552(6) 0.0321(4) 0.0260(4) 0.0044(3) -0.0032(4) -0.0082(4)
S2 0.0336(5) 0.0401(5) 0.0449(4) -0.0018(4) -0.0116(4) -0.0021(4)
S3 0.0397(5) 0.0286(4) 0.0244(3) -0.0034(3) 0.0007(3) 0.0007(3)
S4 0.0336(4) 0.0298(4) 0.0244(3) -0.0015(3) 0.0028(3) 0.0018(3)
S5 0.0369(5) 0.0369(5) 0.0422(4) -0.0023(4) -0.0148(4) 0.0041(4)
S6 0.0282(4) 0.0325(4) 0.0230(3) -0.0023(3) 0.0022(3) -0.0002(3)
S7 0.0379(5) 0.0271(4) 0.0263(3) -0.0021(3) 0.0006(3) 0.0003(4)
N11 0.0393(17) 0.0373(15) 0.0237(11) 0.0022(12) 0.0007(11) 0.0002(13)
N12 0.0169(13) 0.0339(14) 0.0317(12) -0.0028(11) 0.0036(10) -0.0038(11)
N21 0.0496(19) 0.0329(15) 0.0445(16) -0.0021(13) -0.0140(14) 0.0024(15)
N22 0.0321(17) 0.0438(17) 0.0528(17) 0.0106(14) -0.0051(14) -0.0005(14)
N31 0.0350(16) 0.0373(16) 0.0222(11) -0.0049(11) -0.0014(11) -0.0019(13)
N32 0.0342(15) 0.0324(15) 0.0267(12) -0.0013(11) 0.0004(11) 0.0007(12)
C11 0.036(2) 0.060(2) 0.0320(16) 0.0017(17) 0.0030(15) -0.0062(18)
C12 0.060(3) 0.070(3) 0.0326(16) -0.0058(18) 0.0154(17) -0.009(2)
C13 0.064(3) 0.055(2) 0.0258(15) -0.0010(16) -0.0014(17) -0.013(2)
C14 0.045(2) 0.0391(19) 0.0285(15) 0.0030(15) -0.0111(15) -0.0061(17)
C15 0.053(2) 0.043(2) 0.0416(17) 0.0081(17) -0.0298(16) 0.0031(19)
C16 0.035(2) 0.043(2) 0.062(2) -0.0034(19) -0.0248(17) 0.0052(18)
C17 0.0274(18) 0.0342(18) 0.0463(17) -0.0002(16) -0.0045(15) 0.0074(15)
C18 0.029(2) 0.046(2) 0.072(2) -0.011(2) -0.0006(18) 0.0018(17)
C19 0.0258(18) 0.061(2) 0.059(2) -0.0162(19) 0.0199(16) -0.0006(17)
C21 0.082(3) 0.040(2) 0.044(2) -0.0076(17) -0.010(2) 0.008(2)
C22 0.111(4) 0.045(2) 0.047(2) -0.0016(19) -0.014(2) 0.015(3)
C23 0.100(3) 0.046(2) 0.059(2) -0.002(2) -0.047(2) -0.009(3)
C24 0.063(3) 0.0285(19) 0.059(2) -0.0005(17) -0.027(2) -0.0076(19)
C25 0.055(3) 0.043(2) 0.115(3) 0.002(3) -0.049(2) -0.006(2)
C26 0.049(3) 0.049(3) 0.120(4) 0.019(3) -0.034(3) 0.003(2)
C27 0.046(2) 0.033(2) 0.096(3) 0.009(2) -0.019(2) 0.0004(18)
C28 0.040(3) 0.085(4) 0.114(4) 0.016(3) 0.006(3) 0.001(2)
C29 0.055(3) 0.090(4) 0.094(3) 0.009(3) 0.031(2) 0.005(3)
C31 0.045(2) 0.049(2) 0.0315(16) 0.0001(16) 0.0076(15) -0.0030(17)
C32 0.062(3) 0.074(3) 0.0305(16) -0.0139(18) 0.0168(17) -0.011(2)
C33 0.083(3) 0.056(2) 0.0234(15) -0.0021(17) 0.0007(18) -0.010(2)
C34 0.0403(19) 0.0307(17) 0.0294(15) 0.0010(14) -0.0046(14) -0.0004(15)
C35 0.060(2) 0.043(2) 0.0391(17) -0.0082(17) -0.0224(17) 0.002(2)
C36 0.034(2) 0.043(2) 0.058(2) 0.0004(18) -0.0247(17) -0.0026(17)
C37 0.0308(19) 0.0348(18) 0.0528(19) -0.0042(17) -0.0071(16) 0.0018(16)
C38 0.0222(19) 0.043(2) 0.087(3) -0.002(2) 0.0012(19) 0.0068(17)
C39 0.0313(19) 0.050(2) 0.061(2) -0.0096(19) 0.0186(17) -0.0031(17)
C110 0.042(2) 0.043(2) 0.0363(16) -0.0006(16) 0.0039(15) -0.0052(17)
C111 0.0289(18) 0.0258(16) 0.0303(14) 0.0007(13) -0.0041(13) 0.0023(14)
C112 0.0280(17) 0.0252(15) 0.0256(14) -0.0009(13) -0.0096(13) -0.0003(13)
C210 0.051(3) 0.103(4) 0.060(3) 0.019(3) 0.000(2) 0.010(3)
C211 0.033(2) 0.0328(18) 0.068(2) 0.0061(18) -0.0078(18) -0.0109(16)
C212 0.043(2) 0.0282(18) 0.060(2) 0.0043(17) -0.0248(17) -0.0023(17)
C310 0.048(2) 0.0323(19) 0.0421(17) -0.0091(16) 0.0121(16) -0.0033(16)
C311 0.0282(17) 0.0196(15) 0.0349(15) -0.0016(13) -0.0059(14) -0.0028(13)
C312 0.050(2) 0.0205(15) 0.0258(14) -0.0039(13) 0.0038(14) -0.0003(14)
O1W 0.119(3) 0.113(4) 0.116(3) -0.020(3) -0.056(2) 0.004(3)

loop_
_atom_type_symbol
_atom_type_description
_atom_type_scat_dispersion_real
_atom_type_scat_dispersion_imag
_atom_type_scat_source
C C 0.0033 0.0016 'International Tables Vol C Tables 4.2.6.8 and 6.1.1.4'
H H 0.0000 0.0000 'International Tables Vol C Tables 4.2.6.8 and 6.1.1.4'
N N 0.0061 0.0033 'International Tables Vol C Tables 4.2.6.8 and 6.1.1.4'
O O 0.0106 0.0060 'International Tables Vol C Tables 4.2.6.8 and 6.1.1.4'
S S 0.1246 0.1234 'International Tables Vol C Tables 4.2.6.8 and 6.1.1.4'
Mn Mn 0.3368 0.7283 'International Tables Vol C Tables 4.2.6.8 and 6.1.1.4'
As As 0.0499 2.0058 'International Tables Vol C Tables 4.2.6.8 and 6.1.1.4'

loop_
_geom_angle_atom_site_label_1
_geom_angle_atom_site_label_2
_geom_angle_atom_site_label_3
_geom_angle
_geom_angle_site_symmetry_1
_geom_angle_site_symmetry_3
S2 As1 S1 114.83(4) . .
S2 As1 S4 104.68(5) . .
S1 As1 S4 114.26(5) . .
S2 As1 S3 114.94(4) . .
S1 As1 S3 103.40(4) . .
S4 As1 S3 104.57(3) . .
S5 As2 S6 98.70(4) . .
S5 As2 S7 103.14(4) . .
S6 As2 S7 98.62(3) . .
N31 Mn1 n32 73.27(9) . .
N31 Mn1 S5 92.24(8) . .
N32 Mn1 S5 89.12(8) . .
N31 Mn1 S6 104.80(7) . .
N32 Mn1 S6 171.59(7) . .
S5 Mn1 S6 82.75(4) . .
N31 Mn1 S4 159.36(8) . .
N32 Mn1 S4 94.05(6) . .
S5 Mn1 S4 104.01(3) . .
S6 Mn1 S4 90.02(3) . .
N31 Mn1 S3 85.11(7) . .
N32 Mn1 S3 98.23(8) . .
S5 Mn1 S3 171.09(4) . .
S6 Mn1 S3 89.69(4) . .
S4 Mn1 S3 80.60(3) . .
N12 Mn2 n11 73.33(10) . .
N12 Mn2 S6 96.14(6) . .
N11 Mn2 S6 166.88(8) . .
N12 Mn2 S7 106.28(8) . .
N11 Mn2 S7 90.77(8) . .
S6 Mn2 S7 84.64(3) . .
N12 Mn2 S4 161.34(7) . .
N11 Mn2 S4 102.50(8) . .
S6 Mn2 S4 89.95(3) . .
S7 Mn2 S4 91.81(4) . .
N12 Mn2 S2 82.97(8) . .
N11 Mn2 S2 87.06(8) . .
S6 Mn2 S2 99.60(3) . .
S7 Mn2 S2 169.46(4) . .
S4 Mn2 S2 78.62(4) . .
N22 Mn3 n21 74.28(12) . .
N22 Mn3 S7 113.71(9) . .
N21 Mn3 S7 98.50(8) . .
N22 Mn3 S3 128.65(9) . 2_746
N21 Mn3 S3 90.48(9) . 2_746
S7 Mn3 S3 116.97(5) . 2_746
N22 Mn3 S1 93.87(8) . 2_746
N21 Mn3 S1 159.00(9) . 2_746
S7 Mn3 S1 102.16(3) . 2_746
S3 Mn3 S1 83.48(4) 2_746 2_746
As1 S1 Mn3 85.70(4) . 2_756
As1 S2 Mn2 85.37(4) . .
As1 S3 Mn3 85.27(3) . 2_756
As1 S3 Mn1 85.53(3) . .
Mn3 S3 Mn1 118.24(5) 2_756 .
As1 S4 Mn1 87.50(3) . .
As1 S4 Mn2 84.91(5) . .
Mn1 S4 Mn2 87.90(3) . .
As2 S5 Mn1 89.21(4) . .
As2 S6 Mn2 88.85(3) . .
As2 S6 Mn1 86.93(4) . .
Mn2 S6 Mn1 91.79(3) . .
As2 S7 Mn3 95.43(3) . .
As2 S7 Mn2 87.88(3) . .
Mn3 S7 Mn2 123.54(5) . .
C11 n11 C112 118.9(3) . .
C11 n11 Mn2 126.1(2) . .
C112 n11 Mn2 114.4(2) . .
C110 n12 C111 117.7(3) . .
C110 n12 Mn2 127.6(2) . .
C111 n12 Mn2 113.8(2) . .
C21 n21 C212 118.4(3) . .
C21 n21 Mn3 127.6(3) . .
C212 n21 Mn3 114.0(2) . .
C210 n22 C211 116.8(3) . .
C210 n22 Mn3 127.1(3) . .
C211 n22 Mn3 116.1(3) . .
C31 n31 C312 118.9(3) . .
C31 n31 Mn1 126.3(2) . .
C312 n31 Mn1 114.2(2) . .
C310 n32 C311 117.2(3) . .
C310 n32 Mn1 127.8(2) . .
C311 n32 Mn1 113.4(2) . .
N11 C11 C12 121.8(3) . .
N11 C11 H11B 119.1 . .
C12 C11 H11B 119.1 . .
C13 C12 C11 120.3(4) . .
C13 C12 H12A 119.8 . .
C11 C12 H12A 119.8 . .
C12 C13 C14 119.4(3) . .
C12 C13 H13A 120.3 . .
C14 C13 H13A 120.3 . .
C13 C14 C112 117.7(3) . .
C13 C14 C15 124.6(3) . .
C112 C14 C15 117.8(3) . .
C16 C15 C14 122.2(3) . .
C16 C15 H15A 118.9 . .
C14 C15 H15A 118.9 . .
C15 C16 C17 121.3(3) . .
C15 C16 H16A 119.4 . .
C17 C16 H16A 119.4 . .
C111 C17 C18 117.5(3) . .
C111 C17 C16 118.6(3) . .
C18 C17 C16 123.9(3) . .
C19 C18 C17 119.1(3) . .
C19 C18 H18A 120.5 . .
C17 C18 H18A 120.5 . .
C18 C19 C110 120.5(3) . .
C18 C19 H19A 119.8 . .
C110 C19 H19A 119.8 . .
N21 C21 C22 124.0(4) . .
N21 C21 H21A 118.0 . .
C22 C21 H21A 118.0 . .
C23 C22 C21 116.7(4) . .
C23 C22 H22A 121.7 . .
C21 C22 H22A 121.7 . .
C24 C23 C22 122.0(4) . .
C24 C23 H23A 119.0 . .
C22 C23 H23A 119.0 . .
C23 C24 C212 116.6(4) . .
C23 C24 C25 125.5(4) . .
C212 C24 C25 117.9(4) . .
C26 C25 C24 122.9(4) . .
C26 C25 H25A 118.5 . .
C24 C25 H25A 118.5 . .
C25 C26 C27 122.5(5) . .
C25 C26 H26A 118.8 . .
C27 C26 H26A 118.8 . .
C28 C27 C26 125.7(4) . .
C28 C27 C211 117.4(4) . .
C26 C27 C211 116.9(4) . .
C27 C28 C29 121.4(5) . .
C27 C28 H28A 119.3 . .
C29 C28 H28A 119.3 . .
C28 C29 C210 117.9(5) . .
C28 C29 H29A 121.0 . .
C210 C29 H29A 121.0 . .
N31 C31 C32 122.0(3) . .
N31 C31 H31B 119.0 . .
C32 C31 H31B 119.0 . .
C33 C32 C31 120.2(4) . .
C33 C32 H32A 119.9 . .
C31 C32 H32A 119.9 . .
C32 C33 C34 119.6(3) . .
C32 C33 H33A 120.2 . .
C34 C33 H33A 120.2 . .
C33 C34 C312 118.0(3) . .
C33 C34 C35 124.0(3) . .
C312 C34 C35 117.9(3) . .
C36 C35 C34 122.0(3) . .
C36 C35 H35A 119.0 . .
C34 C35 H35A 119.0 . .
C35 C36 C37 121.3(3) . .
C35 C36 H36A 119.4 . .
C37 C36 H36A 119.4 . .
C38 C37 C311 116.6(3) . .
C38 C37 C36 125.2(3) . .
C311 C37 C36 118.2(3) . .
C39 C38 C37 121.3(3) . .
C39 C38 H38A 119.4 . .
C37 C38 H38A 119.4 . .
C38 C39 C310 118.7(3) . .
C38 C39 H39A 120.6 . .
C310 C39 H39A 120.6 . .
N12 C110 C19 123.1(3) . .
N12 C110 H11A 118.4 . .
C19 C110 H11A 118.4 . .
N12 C111 C17 122.1(3) . .
N12 C111 C112 117.3(3) . .
C17 C111 C112 120.6(3) . .
N11 C112 C14 121.8(3) . .
N11 C112 C111 118.7(2) . .
C14 C112 C111 119.5(3) . .
N22 C210 C29 124.2(4) . .
N22 C210 H21B 117.9 . .
C29 C210 H21B 117.9 . .
N22 C211 C212 116.7(3) . .
N22 C211 C27 122.2(4) . .
C212 C211 C27 121.1(4) . .
N21 C212 C24 122.3(4) . .
N21 C212 C211 118.9(3) . .
C24 C212 C211 118.7(4) . .
N32 C310 C39 123.3(3) . .
N32 C310 H31A 118.4 . .
C39 C310 H31A 118.4 . .
N32 C311 C37 122.9(3) . .
N32 C311 C312 116.9(3) . .
C37 C311 C312 120.2(3) . .
N31 C312 C34 121.2(3) . .
N31 C312 C311 118.5(3) . .
C34 C312 C311 120.3(3) . .
H1WA O1W H1WB 102.8(15) . .

loop_
_geom_bond_atom_site_label_1
_geom_bond_atom_site_label_2
_geom_bond_distance
_geom_bond_site_symmetry_2
As1 S2 2.1213(12) .
As1 S1 2.1526(11) .
As1 S4 2.1853(11) .
As1 S3 2.1886(12) .
As2 S5 2.2054(13) .
As2 S6 2.2655(11) .
As2 S7 2.2818(12) .
Mn1 n31 2.261(2) .
Mn1 n32 2.277(3) .
Mn1 S5 2.5462(14) .
Mn1 S6 2.5858(14) .
Mn1 S4 2.6359(14) .
Mn1 S3 2.7126(13) .
Mn2 n12 2.263(3) .
Mn2 n11 2.269(3) .
Mn2 S6 2.5478(13) .
Mn2 S7 2.5732(13) .
Mn2 S4 2.6756(14) .
Mn2 S2 2.7063(14) .
Mn3 n22 2.222(3) .
Mn3 n21 2.249(3) .
Mn3 S7 2.4326(13) .
Mn3 S3 2.5526(12) 2_746
Mn3 S1 2.5649(13) 2_746
S1 Mn3 2.5649(13) 2_756
S3 Mn3 2.5526(13) 2_756
N11 C11 1.325(4) .
N11 C112 1.337(4) .
N12 C110 1.326(4) .
N12 C111 1.375(4) .
N21 C21 1.303(5) .
N21 C212 1.361(5) .
N22 C210 1.318(5) .
N22 C211 1.360(5) .
N31 C31 1.325(4) .
N31 C312 1.359(4) .
N32 C310 1.323(4) .
N32 C311 1.380(4) .
C11 C12 1.395(5) .
C11 H11B 0.9300 .
C12 C13 1.342(6) .
C12 H12A 0.9300 .
C13 C14 1.388(5) .
C13 H13A 0.9300 .
C14 C112 1.421(4) .
C14 C15 1.437(5) .
C15 C16 1.341(5) .
C15 H15A 0.9300 .
C16 C17 1.427(5) .
C16 H16A 0.9300 .
C17 C111 1.403(5) .
C17 C18 1.409(5) .
C18 C19 1.357(5) .
C18 H18A 0.9300 .
C19 C110 1.373(5) .
C19 H19A 0.9300 .
C21 C22 1.409(6) .
C21 H21A 0.9300 .
C22 C23 1.384(7) .
C22 H22A 0.9300 .
C23 C24 1.367(6) .
C23 H23A 0.9300 .
C24 C212 1.421(5) .
C24 C25 1.436(6) .
C25 C26 1.306(7) .
C25 H25A 0.9300 .
C26 C27 1.425(6) .
C26 H26A 0.9300 .
C27 C28 1.353(7) .
C27 C211 1.433(6) .
C28 C29 1.354(7) .
C28 H28A 0.9300 .
C29 C210 1.404(6) .
C29 H29A 0.9300 .
C31 C32 1.382(5) .
C31 H31B 0.9300 .
C32 C33 1.346(6) .
C32 H32A 0.9300 .
C33 C34 1.389(5) .
C33 H33A 0.9300 .
C34 C312 1.403(4) .
C34 C35 1.441(5) .
C35 C36 1.325(5) .
C35 H35A 0.9300 .
C36 C37 1.452(5) .
C36 H36A 0.9300 .
C37 C38 1.392(5) .
C37 C311 1.394(5) .
C38 C39 1.350(6) .
C38 H38A 0.9300 .
C39 C310 1.393(5) .
C39 H39A 0.9300 .
C110 H11A 0.9300 .
C111 C112 1.434(4) .
C210 H21B 0.9300 .
C211 C212 1.430(6) .
C310 H31A 0.9300 .
C311 C312 1.435(5) .
O1W H1WA 0.853(8) .
O1W H1WB 0.860(8) .
